data_7702951
loop_
_publ_author_name
'Galimova, Milyausha F.'
'Zueva, Ekaterina M.'
'Dobrynin, Alexey B.'
'Samigullina, Aida I.'
'Musin, Rustem R.'
'Musina, Elvira I.'
'Karasik, Andrey A.'

_publ_section_title
;
 Cu<sub>4</sub>I<sub>4</sub>-cubane clusters based on
 10-(aryl)phenoxarsines and their luminescence.
;
_journal_issue 2
_journal_name_full 'Dalton transactions (Cambridge, England : 2003)'
_journal_page_first 482
_journal_page_last 491
_journal_paper_doi 10.1039/c9dt04122b
_journal_volume 49
_journal_year 2020
_chemical_formula_moiety 'C19 H15 As O2'
_chemical_formula_sum 'C19 H15 As O2'
_chemical_formula_weight 350.23
_chemical_name_systematic 10-(o-methoxyphenyl)phenoxarsine
_space_group_crystal_system orthorhombic
_space_group_IT_number 33
_space_group_name_Hall 'P 2c -2n'
_space_group_name_H-M_alt 'P n a 21'
_atom_sites_solution_hydrogens geom
_audit_creation_method SHELXL-2017/1
_audit_update_record
;
2019-10-18 deposited with the CCDC.	2019-12-05 downloaded from the CCDC.
;
_cell_angle_alpha 90
_cell_angle_beta 90
_cell_angle_gamma 90
_cell_formula_units_Z 8
_cell_length_a 16.010(4)
_cell_length_b 29.907(6)
_cell_length_c 6.3046(13)
_cell_measurement_reflns_used 4911
_cell_measurement_temperature 100
_cell_measurement_theta_max 25.28
_cell_measurement_theta_min 2.63
_cell_volume 3018.7(12)
_computing_cell_refinement 'Bruker SAINT'
_computing_data_collection 'Bruker APEX2'
_computing_data_reduction 'Bruker SAINT'
_computing_structure_refinement 'SHELXL-2017/1 (Sheldrick, 2017)'
_computing_structure_solution 'SHELXT 2014/4 (Sheldrick, 2014)'
_diffrn_ambient_temperature 100
_diffrn_measured_fraction_theta_full 1.000
_diffrn_measured_fraction_theta_max 0.993
_diffrn_measurement_device_type 'Bruker APEX-II CCD'
_diffrn_measurement_method '\f and \w scans'
_diffrn_radiation_type MoK\a
_diffrn_radiation_wavelength 0.71073
_diffrn_reflns_av_R_equivalents 0.0774
_diffrn_reflns_av_unetI/netI 0.0808
_diffrn_reflns_Laue_measured_fraction_full 1.000
_diffrn_reflns_Laue_measured_fraction_max 0.993
_diffrn_reflns_limit_h_max 21
_diffrn_reflns_limit_h_min -18
_diffrn_reflns_limit_k_max 39
_diffrn_reflns_limit_k_min -39
_diffrn_reflns_limit_l_max 8
_diffrn_reflns_limit_l_min -8
_diffrn_reflns_number 28319
_diffrn_reflns_point_group_measured_fraction_full 0.989
_diffrn_reflns_point_group_measured_fraction_max 0.965
_diffrn_reflns_theta_full 25.242
_diffrn_reflns_theta_max 28.085
_diffrn_reflns_theta_min 1.362
_exptl_absorpt_coefficient_mu 2.256
_exptl_absorpt_correction_T_max 0.7456
_exptl_absorpt_correction_T_min 0.5967
_exptl_absorpt_correction_type multi-scan
_exptl_absorpt_process_details SADABS
_exptl_crystal_colour colorless
_exptl_crystal_density_diffrn 1.541
_exptl_crystal_description prismatic
_exptl_crystal_F_000 1424
_exptl_crystal_size_max 0.1
_exptl_crystal_size_mid 0.08
_exptl_crystal_size_min 0.05
_refine_diff_density_max 0.621
_refine_diff_density_min -0.645
_refine_diff_density_rms 0.199
_refine_ls_abs_structure_details
;
 Flack x determined using 2013 quotients [(I+)-(I-)]/[(I+)+(I-)]
 (Parsons, Flack and Wagner, Acta Cryst. B69 (2013) 249-259).
;
_refine_ls_abs_structure_Flack 0.022(9)
_refine_ls_extinction_method none
_refine_ls_goodness_of_fit_ref 1.088
_refine_ls_hydrogen_treatment constr
_refine_ls_matrix_type full
_refine_ls_number_parameters 399
_refine_ls_number_reflns 7085
_refine_ls_number_restraints 1
_refine_ls_restrained_S_all 1.088
_refine_ls_R_factor_all 0.0647
_refine_ls_R_factor_gt 0.0403
_refine_ls_shift/su_max 0.002
_refine_ls_shift/su_mean 0.000
_refine_ls_structure_factor_coef Fsqd
_refine_ls_weighting_details 'w=1/[\s^2^(Fo^2^)+(0.0567P)^2^+0.3009P] where P=(Fo^2^+2Fc^2^)/3'
_refine_ls_weighting_scheme calc
_refine_ls_wR_factor_gt 0.0892
_refine_ls_wR_factor_ref 0.1234
_reflns_Friedel_coverage 0.784
_reflns_Friedel_fraction_full 0.976
_reflns_Friedel_fraction_max 0.931
_reflns_number_gt 5492
_reflns_number_total 7085
_reflns_threshold_expression 'I > 2\s(I)'
_cod_data_source_file c9dt04122b2.cif
_cod_data_source_block mil18
_cod_depositor_comments 'Adding full bibliography for 7702948--7702952.cif.'
_cod_original_cell_volume 3018.7(11)
_cod_database_code 7702951
_shelx_shelxl_version_number 2017/1
_shelx_space_group_comment
;
The symmetry employed for this shelxl refinement is uniquely defined
by the following loop, which should always be used as a source of
symmetry information in preference to the above space-group names.
They are only intended as comments.
;

loop_
_space_group_symop_operation_xyz
'x, y, z'
'-x, -y, z+1/2'
'x+1/2, -y+1/2, z'
'-x+1/2, y+1/2, z+1/2'

loop_
_atom_site_label
_atom_site_type_symbol
_atom_site_fract_x
_atom_site_fract_y
_atom_site_fract_z
_atom_site_U_iso_or_equiv
_atom_site_adp_type
_atom_site_occupancy
_atom_site_site_symmetry_order
_atom_site_calc_flag
_atom_site_refinement_flags_posn
_atom_site_refinement_flags_adp
C1A C 0.4364(5) 0.8879(2) 0.4505(11) 0.0140(15) Uani 1 1 d . .
C1B C 0.3367(4) 0.6003(2) 0.9426(11) 0.0123(14) Uani 1 1 d . .
C2A C 0.4131(5) 0.9054(2) 0.6479(11) 0.0170(16) Uani 1 1 d . .
H2A H 0.370524 0.891860 0.724852 0.020 Uiso 1 1 calc R U
C2B C 0.3570(5) 0.5815(2) 1.1391(11) 0.0159(16) Uani 1 1 d . .
H2B H 0.400121 0.593928 1.218667 0.019 Uiso 1 1 calc R U
C3A C 0.4530(5) 0.9426(2) 0.7290(11) 0.0180(17) Uani 1 1 d . .
H3A H 0.436360 0.954239 0.859158 0.022 Uiso 1 1 calc R U
C3B C 0.3140(5) 0.5447(2) 1.2178(11) 0.0201(17) Uani 1 1 d . .
H3B H 0.328789 0.532608 1.348462 0.024 Uiso 1 1 calc R U
C4A C 0.5179(5) 0.9629(2) 0.6180(12) 0.0180(17) Uani 1 1 d . .
H4A H 0.544082 0.987910 0.674892 0.022 Uiso 1 1 calc R U
C4B C 0.2500(5) 0.5261(2) 1.1040(12) 0.0175(16) Uani 1 1 d . .
H4B H 0.221812 0.501231 1.155903 0.021 Uiso 1 1 calc R U
C5A C 0.5440(5) 0.9463(2) 0.4239(11) 0.0166(16) Uani 1 1 d . .
H5A H 0.587986 0.959345 0.350094 0.020 Uiso 1 1 calc R U
C5B C 0.2277(5) 0.5446(2) 0.9114(11) 0.0176(16) Uani 1 1 d . .
H5B H 0.183264 0.532692 0.835131 0.021 Uiso 1 1 calc R U
C6A C 0.5014(4) 0.90879(18) 0.3429(17) 0.0132(13) Uani 1 1 d . .
C6B C 0.2715(4) 0.58125(18) 0.8311(15) 0.0134(12) Uani 1 1 d . .
C7A C 0.5185(5) 0.8546(2) 0.0552(11) 0.0140(15) Uani 1 1 d . .
C7B C 0.2619(5) 0.6366(2) 0.5518(11) 0.0136(15) Uani 1 1 d . .
C8A C 0.5719(5) 0.8457(2) -0.1147(10) 0.0153(16) Uani 1 1 d . .
H8A H 0.610166 0.867057 -0.160102 0.018 Uiso 1 1 calc R U
C8B C 0.2087(5) 0.6483(2) 0.3898(10) 0.0168(17) Uani 1 1 d . .
H8B H 0.167079 0.628656 0.346400 0.020 Uiso 1 1 calc R U
C9A C 0.5672(5) 0.8047(2) -0.2141(11) 0.0203(19) Uani 1 1 d . .
H9A H 0.602027 0.798560 -0.328455 0.024 Uiso 1 1 calc R U
C9B C 0.2172(5) 0.6898(2) 0.2907(11) 0.0187(18) Uani 1 1 d . .
H9B H 0.181509 0.697732 0.180507 0.022 Uiso 1 1 calc R U
C10A C 0.5104(4) 0.7722(2) -0.1448(16) 0.0198(17) Uani 1 1 d . .
H10A H 0.509023 0.744280 -0.209617 0.024 Uiso 1 1 calc R U
C10B C 0.2784(4) 0.7188(2) 0.3565(15) 0.0183(16) Uani 1 1 d . .
H10B H 0.283582 0.746758 0.292873 0.022 Uiso 1 1 calc R U
C11A C 0.4563(5) 0.7817(2) 0.0201(12) 0.0185(17) Uani 1 1 d . .
H11A H 0.418154 0.760266 0.064474 0.022 Uiso 1 1 calc R U
C11B C 0.3320(4) 0.7066(2) 0.5162(11) 0.0149(15) Uani 1 1 d . .
H11B H 0.373652 0.726251 0.559264 0.018 Uiso 1 1 calc R U
C12A C 0.4586(4) 0.8238(2) 0.1217(11) 0.0132(15) Uani 1 1 d . .
C12B C 0.3248(4) 0.6647(2) 0.6154(11) 0.0126(15) Uani 1 1 d . .
C13A C 0.3021(4) 0.8744(2) 0.1530(11) 0.0107(14) Uani 1 1 d . .
C13B C 0.4741(5) 0.6081(2) 0.6452(11) 0.0130(15) Uani 1 1 d . .
C14A C 0.2533(5) 0.8514(2) 0.0055(11) 0.0152(16) Uani 1 1 d . .
C14B C 0.5310(5) 0.6278(2) 0.5033(11) 0.0136(15) Uani 1 1 d . .
C15A C 0.2013(4) 0.8744(2) -0.1291(11) 0.0171(18) Uani 1 1 d . .
H15A H 0.168757 0.859128 -0.227650 0.021 Uiso 1 1 calc R U
C15B C 0.5802(5) 0.6020(2) 0.3723(11) 0.0192(18) Uani 1 1 d . .
H15B H 0.617120 0.615460 0.277886 0.023 Uiso 1 1 calc R U
C16A C 0.1978(5) 0.9205(2) -0.1163(11) 0.0189(18) Uani 1 1 d . .
H16A H 0.162566 0.936066 -0.207241 0.023 Uiso 1 1 calc R U
C16B C 0.5742(5) 0.5554(2) 0.3825(10) 0.0197(18) Uani 1 1 d . .
H16B H 0.606873 0.537843 0.293567 0.024 Uiso 1 1 calc R U
C17A C 0.2449(5) 0.9436(2) 0.0262(12) 0.0182(16) Uani 1 1 d . .
H17A H 0.242551 0.974645 0.031429 0.022 Uiso 1 1 calc R U
C17B C 0.5201(5) 0.5355(2) 0.5236(12) 0.0175(16) Uani 1 1 d . .
H17B H 0.516990 0.504481 0.531105 0.021 Uiso 1 1 calc R U
C18A C 0.2962(4) 0.9202(2) 0.1628(12) 0.0142(15) Uani 1 1 d . .
H18A H 0.327325 0.935728 0.263317 0.017 Uiso 1 1 calc R U
C18B C 0.4704(5) 0.5616(2) 0.6544(11) 0.0148(15) Uani 1 1 d . .
H18B H 0.434155 0.547832 0.749462 0.018 Uiso 1 1 calc R U
C19A C 0.2228(5) 0.7815(2) -0.1565(18) 0.0262(16) Uani 1 1 d . .
H19A H 0.163317 0.784067 -0.143133 0.039 Uiso 1 1 calc R U
H19B H 0.238569 0.750543 -0.147750 0.039 Uiso 1 1 calc R U
H19C H 0.240111 0.793393 -0.290923 0.039 Uiso 1 1 calc R U
C19B C 0.5791(5) 0.6958(2) 0.3486(17) 0.0288(18) Uani 1 1 d . .
H19D H 0.636281 0.686168 0.355174 0.043 Uiso 1 1 calc R U
H19E H 0.576497 0.727569 0.369706 0.043 Uiso 1 1 calc R U
H19F H 0.556293 0.688480 0.212177 0.043 Uiso 1 1 calc R U
O1A O 0.5296(3) 0.89701(15) 0.1421(7) 0.0165(11) Uani 1 1 d . .
O1B O 0.2457(3) 0.59462(15) 0.6343(7) 0.0174(12) Uani 1 1 d . .
O14A O 0.2621(3) 0.80570(16) 0.0094(8) 0.0162(11) Uani 1 1 d . .
O14B O 0.5323(3) 0.67390(16) 0.5097(8) 0.0192(12) Uani 1 1 d . .
As1A As 0.37624(4) 0.83801(2) 0.33577(15) 0.01203(16) Uani 1 1 d . .
As1B As 0.40628(4) 0.64736(2) 0.82829(14) 0.01188(16) Uani 1 1 d . .

loop_
_atom_site_aniso_label
_atom_site_aniso_U_11
_atom_site_aniso_U_22
_atom_site_aniso_U_33
_atom_site_aniso_U_23
_atom_site_aniso_U_13
_atom_site_aniso_U_12
C1A 0.015(4) 0.012(3) 0.015(4) 0.003(3) -0.003(3) 0.004(3)
C1B 0.010(4) 0.012(3) 0.014(3) 0.002(3) 0.004(3) 0.001(3)
C2A 0.021(5) 0.016(4) 0.014(4) 0.002(3) 0.004(3) 0.004(3)
C2B 0.017(4) 0.019(4) 0.012(3) -0.005(3) -0.001(3) 0.000(3)
C3A 0.024(5) 0.019(4) 0.011(4) 0.001(3) -0.003(3) 0.003(3)
C3B 0.023(5) 0.024(4) 0.013(4) 0.007(3) -0.002(3) 0.004(3)
C4A 0.017(4) 0.017(4) 0.020(4) -0.005(3) -0.009(3) 0.005(3)
C4B 0.010(4) 0.020(4) 0.022(4) 0.008(3) 0.003(3) -0.001(3)
C5A 0.019(4) 0.010(3) 0.021(4) 0.000(3) 0.004(3) 0.003(3)
C5B 0.012(4) 0.022(4) 0.019(4) 0.004(3) -0.003(3) -0.002(3)
C6A 0.015(3) 0.011(3) 0.013(3) 0.001(4) -0.007(5) 0.003(2)
C6B 0.017(3) 0.014(3) 0.009(3) 0.002(4) -0.003(5) 0.004(2)
C7A 0.019(4) 0.010(3) 0.013(3) -0.001(3) -0.003(3) 0.004(3)
C7B 0.016(4) 0.012(3) 0.014(4) -0.001(3) 0.001(3) 0.001(3)
C8A 0.017(4) 0.019(4) 0.009(4) 0.003(2) 0.003(3) 0.002(3)
C8B 0.014(4) 0.018(3) 0.019(4) 0.001(3) -0.001(3) -0.003(3)
C9A 0.022(4) 0.024(4) 0.015(5) -0.005(3) -0.001(3) 0.011(3)
C9B 0.012(4) 0.026(4) 0.017(5) 0.003(3) -0.003(3) 0.004(3)
C10A 0.019(4) 0.018(3) 0.022(4) -0.011(4) -0.004(4) 0.004(3)
C10B 0.016(4) 0.017(3) 0.022(5) 0.003(3) -0.002(4) 0.002(2)
C11A 0.019(5) 0.011(3) 0.025(4) -0.001(3) 0.000(3) 0.000(3)
C11B 0.010(4) 0.013(3) 0.022(4) 0.002(3) -0.001(3) -0.003(3)
C12A 0.003(4) 0.016(3) 0.020(4) 0.001(3) -0.005(3) 0.002(3)
C12B 0.008(4) 0.014(3) 0.015(4) -0.001(3) 0.002(3) 0.002(3)
C13A 0.002(4) 0.015(3) 0.015(3) 0.005(3) 0.000(3) 0.003(3)
C13B 0.012(4) 0.015(3) 0.012(3) -0.001(3) -0.001(3) -0.001(3)
C14A 0.012(4) 0.020(4) 0.014(4) 0.003(3) 0.001(3) 0.000(3)
C14B 0.011(4) 0.017(3) 0.014(3) 0.001(3) -0.005(3) 0.001(3)
C15A 0.010(4) 0.025(4) 0.017(5) 0.003(3) -0.004(3) 0.000(3)
C15B 0.017(4) 0.024(4) 0.017(5) 0.001(3) 0.005(3) -0.002(3)
C16A 0.009(4) 0.026(4) 0.022(5) 0.009(3) -0.001(3) 0.003(3)
C16B 0.020(4) 0.025(4) 0.015(5) -0.005(3) 0.002(3) 0.005(3)
C17A 0.015(4) 0.017(4) 0.022(4) 0.007(3) 0.004(3) 0.005(3)
C17B 0.022(5) 0.014(4) 0.016(4) -0.002(3) 0.001(3) 0.003(3)
C18A 0.006(4) 0.021(4) 0.016(4) 0.001(3) 0.001(3) -0.001(3)
C18B 0.015(4) 0.016(3) 0.014(4) 0.002(3) 0.003(3) 0.000(3)
C19A 0.027(4) 0.022(3) 0.030(4) -0.007(5) 0.003(6) -0.005(3)
C19B 0.037(5) 0.023(3) 0.027(4) 0.002(4) 0.015(5) -0.011(3)
O1A 0.022(3) 0.015(2) 0.012(3) -0.0019(19) 0.005(2) -0.003(2)
O1B 0.019(3) 0.018(3) 0.015(3) 0.006(2) -0.008(2) -0.009(2)
O14A 0.015(3) 0.015(3) 0.018(3) -0.002(2) -0.005(2) -0.002(2)
O14B 0.020(3) 0.016(2) 0.021(3) 0.000(2) 0.006(2) -0.005(2)
As1A 0.0112(3) 0.0124(3) 0.0126(3) 0.0028(4) -0.0007(5) -0.0008(2)
As1B 0.0110(3) 0.0131(3) 0.0115(3) -0.0009(5) -0.0005(5) -0.0016(2)

loop_
_atom_type_symbol
_atom_type_description
_atom_type_scat_dispersion_real
_atom_type_scat_dispersion_imag
_atom_type_scat_source
C C 0.0033 0.0016 'International Tables Vol C Tables 4.2.6.8 and 6.1.1.4'
H H 0.0000 0.0000 'International Tables Vol C Tables 4.2.6.8 and 6.1.1.4'
O O 0.0106 0.0060 'International Tables Vol C Tables 4.2.6.8 and 6.1.1.4'
As As 0.0499 2.0058 'International Tables Vol C Tables 4.2.6.8 and 6.1.1.4'

loop_
_geom_angle_atom_site_label_1
_geom_angle_atom_site_label_2
_geom_angle_atom_site_label_3
_geom_angle
C6A C1A C2A 117.8(7)
C6A C1A As1A 122.7(6)
C2A C1A As1A 119.5(6)
C6B C1B C2B 117.4(7)
C6B C1B As1B 123.1(5)
C2B C1B As1B 119.3(5)
C3A C2A C1A 120.5(7)
C3A C2A H2A 119.8
C1A C2A H2A 119.8
C3B C2B C1B 121.3(7)
C3B C2B H2B 119.4
C1B C2B H2B 119.4
C2A C3A C4A 120.6(7)
C2A C3A H3A 119.7
C4A C3A H3A 119.7
C4B C3B C2B 120.3(7)
C4B C3B H3B 119.8
C2B C3B H3B 119.8
C5A C4A C3A 120.9(7)
C5A C4A H4A 119.5
C3A C4A H4A 119.5
C3B C4B C5B 119.5(7)
C3B C4B H4B 120.3
C5B C4B H4B 120.3
C4A C5A C6A 117.4(7)
C4A C5A H5A 121.3
C6A C5A H5A 121.3
C4B C5B C6B 120.2(7)
C4B C5B H5B 119.9
C6B C5B H5B 119.9
O1A C6A C1A 125.0(6)
O1A C6A C5A 112.0(6)
C1A C6A C5A 122.9(8)
O1B C6B C1B 124.7(6)
O1B C6B C5B 114.0(6)
C1B C6B C5B 121.3(8)
O1A C7A C12A 124.8(7)
O1A C7A C8A 113.5(6)
C12A C7A C8A 121.7(6)
C12B C7B C8B 121.0(6)
C12B C7B O1B 125.7(7)
C8B C7B O1B 113.3(6)
C9A C8A C7A 119.0(7)
C9A C8A H8A 120.5
C7A C8A H8A 120.5
C7B C8B C9B 119.9(7)
C7B C8B H8B 120.0
C9B C8B H8B 120.0
C8A C9A C10A 120.7(7)
C8A C9A H9A 119.6
C10A C9A H9A 119.6
C10B C9B C8B 119.7(7)
C10B C9B H9B 120.1
C8B C9B H9B 120.1
C11A C10A C9A 119.8(6)
C11A C10A H10A 120.1
C9A C10A H10A 120.1
C11B C10B C9B 119.9(7)
C11B C10B H10B 120.1
C9B C10B H10B 120.1
C10A C11A C12A 120.6(7)
C10A C11A H11A 119.7
C12A C11A H11A 119.7
C10B C11B C12B 120.9(6)
C10B C11B H11B 119.6
C12B C11B H11B 119.6
C7A C12A C11A 118.0(7)
C7A C12A As1A 122.2(5)
C11A C12A As1A 119.7(5)
C7B C12B C11B 118.5(7)
C7B C12B As1B 122.1(5)
C11B C12B As1B 119.4(5)
C18A C13A C14A 118.8(6)
C18A C13A As1A 124.2(5)
C14A C13A As1A 117.0(5)
C18B C13B C14B 118.2(7)
C18B C13B As1B 123.1(5)
C14B C13B As1B 118.6(5)
C15A C14A O14A 124.8(7)
C15A C14A C13A 120.4(7)
O14A C14A C13A 114.8(6)
C15B C14B O14B 124.6(6)
C15B C14B C13B 121.1(6)
O14B C14B C13B 114.2(6)
C14A C15A C16A 119.1(7)
C14A C15A H15A 120.4
C16A C15A H15A 120.4
C14B C15B C16B 119.4(7)
C14B C15B H15B 120.3
C16B C15B H15B 120.3
C17A C16A C15A 121.6(7)
C17A C16A H16A 119.2
C15A C16A H16A 119.2
C17B C16B C15B 120.3(7)
C17B C16B H16B 119.8
C15B C16B H16B 119.8
C16A C17A C18A 118.9(7)
C16A C17A H17A 120.5
C18A C17A H17A 120.5
C16B C17B C18B 120.1(6)
C16B C17B H17B 119.9
C18B C17B H17B 119.9
C13A C18A C17A 121.2(7)
C13A C18A H18A 119.4
C17A C18A H18A 119.4
C17B C18B C13B 120.8(7)
C17B C18B H18B 119.6
C13B C18B H18B 119.6
O14A C19A H19A 109.5
O14A C19A H19B 109.5
H19A C19A H19B 109.5
O14A C19A H19C 109.5
H19A C19A H19C 109.5
H19B C19A H19C 109.5
O14B C19B H19D 109.5
O14B C19B H19E 109.5
H19D C19B H19E 109.5
O14B C19B H19F 109.5
H19D C19B H19F 109.5
H19E C19B H19F 109.5
C6A O1A C7A 123.2(5)
C6B O1B C7B 123.4(5)
C14A O14A C19A 116.7(6)
C14B O14B C19B 116.6(6)
C1A As1A C12A 95.3(3)
C1A As1A C13A 95.3(3)
C12A As1A C13A 97.1(3)
C1B As1B C12B 93.7(3)
C1B As1B C13B 95.9(3)
C12B As1B C13B 97.2(3)

loop_
_geom_bond_atom_site_label_1
_geom_bond_atom_site_label_2
_geom_bond_distance
C1A C6A 1.390(10)
C1A C2A 1.400(10)
C1A As1A 1.918(7)
C1B C6B 1.382(10)
C1B C2B 1.398(10)
C1B As1B 1.933(7)
C2A C3A 1.382(10)
C2A H2A 0.9300
C2B C3B 1.392(10)
C2B H2B 0.9300
C3A C4A 1.391(10)
C3A H3A 0.9300
C3B C4B 1.368(10)
C3B H3B 0.9300
C4A C5A 1.385(10)
C4A H4A 0.9300
C4B C5B 1.382(10)
C4B H4B 0.9300
C5A C6A 1.408(9)
C5A H5A 0.9300
C5B C6B 1.396(9)
C5B H5B 0.9300
C6A O1A 1.389(11)
C6B O1B 1.367(10)
C7A O1A 1.392(8)
C7A C12A 1.395(10)
C7A C8A 1.397(10)
C7B C12B 1.371(10)
C7B C8B 1.376(10)
C7B O1B 1.383(8)
C8A C9A 1.379(9)
C8A H8A 0.9300
C8B C9B 1.395(9)
C8B H8B 0.9300
C9A C10A 1.401(10)
C9A H9A 0.9300
C9B C10B 1.374(10)
C9B H9B 0.9300
C10A C11A 1.382(11)
C10A H10A 0.9300
C10B C11B 1.373(11)
C10B H10B 0.9300
C11A C12A 1.412(9)
C11A H11A 0.9300
C11B C12B 1.404(9)
C11B H11B 0.9300
C12A As1A 1.934(7)
C12B As1B 1.943(7)
C13A C18A 1.375(9)
C13A C14A 1.395(10)
C13A As1A 1.980(6)
C13B C18B 1.394(9)
C13B C14B 1.406(10)
C13B As1B 1.973(7)
C14A C15A 1.374(10)
C14A O14A 1.375(8)
C14B C15B 1.378(10)
C14B O14B 1.379(8)
C15A C16A 1.382(9)
C15A H15A 0.9300
C15B C16B 1.397(10)
C15B H15B 0.9300
C16A C17A 1.362(10)
C16A H16A 0.9300
C16B C17B 1.377(10)
C16B H16B 0.9300
C17A C18A 1.380(10)
C17A H17A 0.9300
C17B C18B 1.386(10)
C17B H17B 0.9300
C18A H18A 0.9300
C18B H18B 0.9300
C19A O14A 1.419(10)
C19A H19A 0.9600
C19A H19B 0.9600
C19A H19C 0.9600
C19B O14B 1.423(9)
C19B H19D 0.9600
C19B H19E 0.9600
C19B H19F 0.9600
